data_7214052
loop_
_publ_author_name
'Han, Min-Le'
'Chang, Xin-Hong'
'Feng, Xun'
'Ma, Lu-Fang'
'Wang, Li-Ya'

_publ_section_title
;
 Temperature and pH driven self-assembly of Zn(ii) coordination polymers:
 crystal structures, supramolecular isomerism, and photoluminescence
;
_journal_issue 9
_journal_name_full CrystEngComm
_journal_page_first 1687
_journal_paper_doi 10.1039/c3ce41968a
_journal_volume 16
_journal_year 2014
_chemical_formula_sum 'C30 H30 N9 O8 Zn2'
_chemical_formula_weight 775.37
_chemical_name_systematic
;

 ?

;
_space_group_IT_number 14
_symmetry_cell_setting monoclinic
_symmetry_space_group_name_Hall '-P 2ybc'
_symmetry_space_group_name_H-M 'P 1 21/c 1'
_atom_sites_solution_hydrogens geom
_atom_sites_solution_primary direct
_atom_sites_solution_secondary difmap
_audit_creation_method SHELXL-97
_cell_angle_alpha 90.00
_cell_angle_beta 92.936(2)
_cell_angle_gamma 90.00
_cell_formula_units_Z 4
_cell_length_a 16.879(4)
_cell_length_b 8.2185(18)
_cell_length_c 22.862(5)
_cell_measurement_reflns_used 8781
_cell_measurement_temperature 296(2)
_cell_measurement_theta_max 25.49
_cell_measurement_theta_min 2.42
_cell_volume 3167.3(12)
_computing_cell_refinement 'Bruker SMART'
_computing_data_collection 'Bruker SMART'
_computing_data_reduction 'Bruker SAINT'
_computing_molecular_graphics 'Bruker SHELXTL'
_computing_publication_material 'Bruker SHELXTL'
_computing_structure_refinement 'SHELXL-97 (Sheldrick, 1997)'
_computing_structure_solution 'SHELXS-97 (Sheldrick, 1990)'
_diffrn_ambient_temperature 296(2)
_diffrn_measured_fraction_theta_full 0.999
_diffrn_measured_fraction_theta_max 0.999
_diffrn_measurement_device_type 'CCD area detector'
_diffrn_measurement_method 'phi and omega scans'
_diffrn_radiation_monochromator graphite
_diffrn_radiation_source 'fine-focus sealed tube'
_diffrn_radiation_type MoK\a
_diffrn_radiation_wavelength 0.71073
_diffrn_reflns_av_R_equivalents 0.0252
_diffrn_reflns_av_sigmaI/netI 0.0223
_diffrn_reflns_limit_h_max 20
_diffrn_reflns_limit_h_min -20
_diffrn_reflns_limit_k_max 9
_diffrn_reflns_limit_k_min -9
_diffrn_reflns_limit_l_max 27
_diffrn_reflns_limit_l_min -27
_diffrn_reflns_number 23304
_diffrn_reflns_theta_full 25.49
_diffrn_reflns_theta_max 25.49
_diffrn_reflns_theta_min 2.42
_diffrn_standards_decay_% 0
_diffrn_standards_interval_count 0
_diffrn_standards_interval_time 0
_diffrn_standards_number 0
_exptl_absorpt_coefficient_mu 1.581
_exptl_absorpt_correction_T_max 0.7639
_exptl_absorpt_correction_T_min 0.5633
_exptl_absorpt_correction_type multi-scan
_exptl_absorpt_process_details sadabs
_exptl_crystal_colour colourless
_exptl_crystal_density_diffrn 1.626
_exptl_crystal_density_method 'not measured'
_exptl_crystal_description block
_exptl_crystal_F_000 1588
_exptl_crystal_size_max 0.41
_exptl_crystal_size_mid 0.29
_exptl_crystal_size_min 0.18
_refine_diff_density_max 0.372
_refine_diff_density_min -0.244
_refine_diff_density_rms 0.047
_refine_ls_extinction_method none
_refine_ls_goodness_of_fit_ref 1.030
_refine_ls_hydrogen_treatment constr
_refine_ls_matrix_type full
_refine_ls_number_parameters 444
_refine_ls_number_reflns 5884
_refine_ls_number_restraints 0
_refine_ls_restrained_S_all 1.030
_refine_ls_R_factor_all 0.0327
_refine_ls_R_factor_gt 0.0254
_refine_ls_shift/su_max 0.004
_refine_ls_shift/su_mean 0.000
_refine_ls_structure_factor_coef Fsqd
_refine_ls_weighting_details 'calc w=1/[\s^2^(Fo^2^)+(0.0302P)^2^+1.6008P] where P=(Fo^2^+2Fc^2^)/3'
_refine_ls_weighting_scheme calc
_refine_ls_wR_factor_gt 0.0615
_refine_ls_wR_factor_ref 0.0648
_reflns_number_gt 5014
_reflns_number_total 5884
_reflns_threshold_expression >2sigma(I)
_cod_data_source_file c3ce41968a.txt
_cod_data_source_block a
_cod_depositor_comments
;
The following automatic conversions were performed:

'_symmetry_cell_setting' value 'Monoclinic' changed to 'monoclinic'
according to
/usr/data/users/saulius/automatic-downloads/current/RSC/lib/dictionaries/cif_core.dic
dictionary named 'cif_core.dic' version 2.4.2 from 2011-04-26.

Automatic conversion script
Id: cif_fix_values 2281 2013-09-26 08:29:07Z andrius 
;
_cod_original_sg_symbol_H-M P2(1)/c
_cod_database_code 7214052

loop_
_symmetry_equiv_pos_as_xyz
'x, y, z'
'-x, y+1/2, -z+1/2'
'-x, -y, -z'
'x, -y-1/2, z-1/2'

loop_
_atom_site_label
_atom_site_type_symbol
_atom_site_fract_x
_atom_site_fract_y
_atom_site_fract_z
_atom_site_U_iso_or_equiv
_atom_site_adp_type
_atom_site_occupancy
_atom_site_symmetry_multiplicity
_atom_site_calc_flag
_atom_site_refinement_flags
Zn1 Zn 1.032013(14) 0.12750(3) 0.230273(10) 0.02723(7) Uani 1 1 d .
Zn2 Zn 0.643478(14) -0.20936(3) 0.451788(10) 0.02850(7) Uani 1 1 d .
O1 O 0.96361(9) 0.38795(17) 0.28133(7) 0.0374(4) Uani 1 1 d .
O2 O 0.94426(8) 0.12433(16) 0.28626(6) 0.0288(3) Uani 1 1 d .
O3 O 0.72518(10) -0.08243(19) 0.40745(7) 0.0433(4) Uani 1 1 d .
O4 O 0.67721(10) 0.0833(2) 0.47222(7) 0.0517(5) Uani 1 1 d .
O5 O 0.68541(9) -0.2619(2) 0.52986(6) 0.0385(4) Uani 1 1 d .
O6 O 0.57894(10) -0.4156(2) 0.54131(7) 0.0483(4) Uani 1 1 d .
O7 O 0.85893(11) -0.2337(2) 0.77894(9) 0.0573(5) Uani 1 1 d .
O8 O 0.88550(12) -0.1818(3) 0.68914(10) 0.0768(7) Uani 1 1 d .
N1 N 0.53163(10) -0.1310(2) 0.43389(7) 0.0306(4) Uani 1 1 d .
N2 N 0.40677(10) -0.1091(2) 0.40747(7) 0.0335(4) Uani 1 1 d .
N3 N 0.43928(12) 0.0373(2) 0.39445(9) 0.0440(5) Uani 1 1 d .
N4 N 0.32325(11) -0.0588(2) 0.17713(8) 0.0332(4) Uani 1 1 d .
N5 N 0.38411(12) -0.1374(2) 0.15195(9) 0.0435(5) Uani 1 1 d .
N6 N 0.35134(10) 0.0916(2) 0.10303(7) 0.0310(4) Uani 1 1 d .
N7 N 0.97104(10) 0.2093(2) 0.15723(7) 0.0307(4) Uani 1 1 d .
N8 N 0.92245(12) 0.3697(2) 0.08950(8) 0.0387(4) Uani 1 1 d .
N9 N 0.88143(13) 0.2279(3) 0.08266(10) 0.0566(6) Uani 1 1 d .
C1 C 0.88313(11) 0.2851(2) 0.35648(8) 0.0244(4) Uani 1 1 d .
C2 C 0.83085(12) 0.1610(2) 0.37088(8) 0.0262(4) Uani 1 1 d .
H2 H 0.8280 0.0655 0.3490 0.031 Uiso 1 1 calc R
C3 C 0.78329(12) 0.1815(3) 0.41800(8) 0.0271(4) Uani 1 1 d .
C4 C 0.79052(12) 0.3220(3) 0.45189(9) 0.0306(5) Uani 1 1 d .
H4 H 0.7582 0.3350 0.4833 0.037 Uiso 1 1 calc R
C5 C 0.84472(12) 0.4431(3) 0.43997(9) 0.0310(5) Uani 1 1 d .
C6 C 0.88974(12) 0.4233(3) 0.39127(9) 0.0305(5) Uani 1 1 d .
H6 H 0.9252 0.5046 0.3818 0.037 Uiso 1 1 calc R
C7 C 0.93298(11) 0.2661(2) 0.30466(9) 0.0250(4) Uani 1 1 d .
C8 C 0.72437(13) 0.0534(3) 0.43389(9) 0.0338(5) Uani 1 1 d .
C9 C 0.85492(16) 0.5925(3) 0.47775(11) 0.0494(7) Uani 1 1 d .
H9A H 0.8201 0.5860 0.5096 0.074 Uiso 1 1 calc R
H9B H 0.8423 0.6876 0.4547 0.074 Uiso 1 1 calc R
H9C H 0.9089 0.5991 0.4930 0.074 Uiso 1 1 calc R
C10 C 0.66627(12) -0.3625(2) 0.62445(9) 0.0283(4) Uani 1 1 d .
C11 C 0.74097(12) -0.3101(3) 0.64428(9) 0.0315(5) Uani 1 1 d .
H11 H 0.7765 -0.2718 0.6177 0.038 Uiso 1 1 calc R
C12 C 0.76307(13) -0.3145(3) 0.70389(10) 0.0336(5) Uani 1 1 d .
C13 C 0.71000(14) -0.3742(3) 0.74314(10) 0.0366(5) Uani 1 1 d .
H13 H 0.7255 -0.3810 0.7827 0.044 Uiso 1 1 calc R
C14 C 0.63434(14) -0.4238(3) 0.72438(10) 0.0368(5) Uani 1 1 d .
C15 C 0.61346(13) -0.4173(3) 0.66461(9) 0.0344(5) Uani 1 1 d .
H15 H 0.5630 -0.4506 0.6514 0.041 Uiso 1 1 calc R
C16 C 0.64014(13) -0.3491(3) 0.56040(9) 0.0315(5) Uani 1 1 d .
C17 C 0.84088(15) -0.2404(3) 0.72468(13) 0.0485(7) Uani 1 1 d .
C18 C 0.57463(17) -0.4777(4) 0.76767(12) 0.0608(8) Uani 1 1 d .
H18A H 0.5610 -0.3871 0.7917 0.091 Uiso 1 1 calc R
H18B H 0.5973 -0.5628 0.7920 0.091 Uiso 1 1 calc R
H18C H 0.5278 -0.5175 0.7468 0.091 Uiso 1 1 calc R
C19 C 0.51379(14) 0.0180(3) 0.41094(10) 0.0390(5) Uani 1 1 d .
H19 H 0.5515 0.0993 0.4073 0.047 Uiso 1 1 calc R
C20 C 0.46199(13) -0.2070(3) 0.43094(9) 0.0339(5) Uani 1 1 d .
H20 H 0.4534 -0.3129 0.4435 0.041 Uiso 1 1 calc R
C21 C 0.32117(13) -0.1306(4) 0.39750(10) 0.0450(6) Uani 1 1 d .
H21A H 0.2951 -0.0306 0.4082 0.054 Uiso 1 1 calc R
H21B H 0.3039 -0.2154 0.4235 0.054 Uiso 1 1 calc R
C22 C 0.29406(14) -0.1741(3) 0.33589(10) 0.0425(6) Uani 1 1 d .
H22A H 0.2376 -0.1518 0.3314 0.051 Uiso 1 1 calc R
H22B H 0.3008 -0.2905 0.3313 0.051 Uiso 1 1 calc R
C23 C 0.33365(13) -0.0912(3) 0.28596(9) 0.0354(5) Uani 1 1 d .
H23A H 0.3874 -0.1314 0.2837 0.042 Uiso 1 1 calc R
H23B H 0.3361 0.0252 0.2929 0.042 Uiso 1 1 calc R
C24 C 0.28704(14) -0.1251(3) 0.22889(9) 0.0391(5) Uani 1 1 d .
H24A H 0.2814 -0.2419 0.2242 0.047 Uiso 1 1 calc R
H24B H 0.2343 -0.0795 0.2311 0.047 Uiso 1 1 calc R
C25 C 0.30440(13) 0.0751(3) 0.14744(9) 0.0327(5) Uani 1 1 d .
H25 H 0.2642 0.1470 0.1564 0.039 Uiso 1 1 calc R
C26 C 0.39837(13) -0.0422(3) 0.10748(10) 0.0382(5) Uani 1 1 d .
H26 H 0.4373 -0.0647 0.0813 0.046 Uiso 1 1 calc R
C27 C 0.97508(14) 0.3560(3) 0.13390(9) 0.0371(5) Uani 1 1 d .
H27 H 1.0099 0.4376 0.1469 0.045 Uiso 1 1 calc R
C28 C 0.91272(15) 0.1362(3) 0.12425(11) 0.0457(6) Uani 1 1 d .
H28 H 0.8963 0.0300 0.1306 0.055 Uiso 1 1 calc R
C29 C 0.90828(17) 0.5056(3) 0.04887(11) 0.0523(7) Uani 1 1 d .
H29A H 0.9227 0.6068 0.0685 0.063 Uiso 1 1 calc R
H29B H 0.8522 0.5106 0.0373 0.063 Uiso 1 1 calc R
C30 C 0.95606(15) 0.4876(3) -0.00557(10) 0.0487(6) Uani 1 1 d .
H30A H 0.9471 0.3798 -0.0218 0.058 Uiso 1 1 calc R
H30B H 0.9367 0.5659 -0.0347 0.058 Uiso 1 1 calc R

loop_
_atom_site_aniso_label
_atom_site_aniso_U_11
_atom_site_aniso_U_22
_atom_site_aniso_U_33
_atom_site_aniso_U_23
_atom_site_aniso_U_13
_atom_site_aniso_U_12
Zn1 0.03057(14) 0.02653(13) 0.02507(13) 0.00031(10) 0.00626(10) 0.00031(10)
Zn2 0.03034(14) 0.02981(14) 0.02549(13) 0.00117(10) 0.00279(10) -0.00473(10)
O1 0.0507(10) 0.0250(8) 0.0383(9) 0.0022(7) 0.0208(7) -0.0034(7)
O2 0.0334(8) 0.0233(8) 0.0305(8) -0.0004(6) 0.0106(6) -0.0001(6)
O3 0.0503(10) 0.0359(9) 0.0449(9) 0.0006(8) 0.0124(8) -0.0162(8)
O4 0.0497(10) 0.0709(13) 0.0360(9) -0.0049(8) 0.0173(8) -0.0267(9)
O5 0.0388(9) 0.0509(10) 0.0262(8) 0.0067(7) 0.0043(7) -0.0056(7)
O6 0.0542(11) 0.0502(10) 0.0389(9) 0.0072(8) -0.0137(8) -0.0214(9)
O7 0.0494(11) 0.0562(12) 0.0634(12) -0.0178(9) -0.0270(9) 0.0045(9)
O8 0.0422(12) 0.0949(17) 0.0915(17) 0.0176(14) -0.0157(11) -0.0258(11)
N1 0.0325(10) 0.0291(9) 0.0303(9) 0.0010(8) 0.0015(8) -0.0024(8)
N2 0.0326(10) 0.0419(11) 0.0262(9) -0.0001(8) 0.0030(8) -0.0003(8)
N3 0.0477(12) 0.0331(11) 0.0507(12) 0.0028(9) -0.0017(10) 0.0015(9)
N4 0.0375(10) 0.0338(10) 0.0281(9) 0.0019(8) -0.0001(8) 0.0011(8)
N5 0.0446(12) 0.0413(11) 0.0447(12) 0.0074(10) 0.0049(9) 0.0108(9)
N6 0.0342(10) 0.0309(10) 0.0279(9) 0.0007(7) 0.0015(8) 0.0029(8)
N7 0.0342(10) 0.0302(10) 0.0277(9) -0.0012(8) 0.0025(7) -0.0002(8)
N8 0.0461(11) 0.0401(11) 0.0297(10) 0.0029(8) 0.0002(9) 0.0060(9)
N9 0.0499(13) 0.0669(16) 0.0515(14) 0.0109(12) -0.0106(11) -0.0166(12)
C1 0.0237(10) 0.0258(10) 0.0239(10) 0.0028(8) 0.0036(8) 0.0016(8)
C2 0.0268(10) 0.0270(10) 0.0247(10) 0.0014(8) 0.0015(8) -0.0015(8)
C3 0.0237(10) 0.0337(11) 0.0238(10) 0.0047(9) 0.0010(8) -0.0037(8)
C4 0.0288(11) 0.0393(12) 0.0243(10) 0.0022(9) 0.0069(8) 0.0012(9)
C5 0.0336(11) 0.0292(11) 0.0307(11) -0.0026(9) 0.0070(9) 0.0010(9)
C6 0.0316(11) 0.0260(11) 0.0347(12) 0.0017(9) 0.0081(9) -0.0055(9)
C7 0.0237(10) 0.0252(11) 0.0264(10) 0.0031(8) 0.0035(8) 0.0010(8)
C8 0.0340(12) 0.0414(13) 0.0255(11) 0.0076(10) -0.0023(9) -0.0108(10)
C9 0.0599(17) 0.0397(14) 0.0503(15) -0.0133(12) 0.0198(13) -0.0068(12)
C10 0.0307(11) 0.0267(11) 0.0275(11) 0.0022(9) 0.0000(9) 0.0015(9)
C11 0.0300(11) 0.0296(11) 0.0350(12) 0.0027(9) 0.0032(9) 0.0000(9)
C12 0.0310(12) 0.0296(12) 0.0392(12) -0.0025(10) -0.0068(9) 0.0048(9)
C13 0.0468(14) 0.0349(12) 0.0272(11) -0.0011(9) -0.0062(10) 0.0096(10)
C14 0.0409(13) 0.0386(13) 0.0314(12) 0.0065(10) 0.0064(10) 0.0020(10)
C15 0.0284(11) 0.0393(13) 0.0353(12) 0.0068(10) -0.0017(9) -0.0033(9)
C16 0.0352(12) 0.0288(11) 0.0303(11) 0.0018(9) 0.0012(9) 0.0007(9)
C17 0.0405(14) 0.0308(13) 0.0719(19) -0.0049(12) -0.0199(14) 0.0074(11)
C18 0.0589(17) 0.083(2) 0.0420(15) 0.0160(15) 0.0161(13) 0.0000(15)
C19 0.0413(13) 0.0280(12) 0.0473(14) 0.0006(10) -0.0016(11) -0.0054(10)
C20 0.0370(12) 0.0339(12) 0.0308(11) 0.0041(10) 0.0024(9) -0.0036(10)
C21 0.0304(12) 0.0721(18) 0.0328(12) 0.0002(12) 0.0051(10) -0.0032(12)
C22 0.0402(13) 0.0549(16) 0.0321(12) 0.0039(11) -0.0005(10) -0.0067(11)
C23 0.0347(12) 0.0418(13) 0.0296(11) 0.0006(10) 0.0005(9) -0.0024(10)
C24 0.0401(13) 0.0458(14) 0.0313(12) 0.0051(10) 0.0005(10) -0.0052(11)
C25 0.0378(12) 0.0307(11) 0.0293(11) -0.0032(9) -0.0009(9) 0.0048(9)
C26 0.0372(12) 0.0387(13) 0.0392(13) 0.0036(10) 0.0064(10) 0.0064(10)
C27 0.0504(14) 0.0325(12) 0.0282(11) -0.0033(10) -0.0004(10) -0.0039(10)
C28 0.0463(14) 0.0443(14) 0.0453(14) 0.0074(12) -0.0075(11) -0.0140(12)
C29 0.0620(17) 0.0525(16) 0.0425(14) 0.0147(12) 0.0032(12) 0.0201(13)
C30 0.0611(16) 0.0492(15) 0.0351(13) 0.0104(11) -0.0055(12) 0.0029(13)

loop_
_atom_type_symbol
_atom_type_description
_atom_type_scat_dispersion_real
_atom_type_scat_dispersion_imag
_atom_type_scat_source
C C 0.0033 0.0016 'International Tables Vol C Tables 4.2.6.8 and 6.1.1.4'
H H 0.0000 0.0000 'International Tables Vol C Tables 4.2.6.8 and 6.1.1.4'
N N 0.0061 0.0033 'International Tables Vol C Tables 4.2.6.8 and 6.1.1.4'
O O 0.0106 0.0060 'International Tables Vol C Tables 4.2.6.8 and 6.1.1.4'
Zn Zn 0.2839 1.4301 'International Tables Vol C Tables 4.2.6.8 and 6.1.1.4'

loop_
_geom_angle_atom_site_label_1
_geom_angle_atom_site_label_2
_geom_angle_atom_site_label_3
_geom_angle
_geom_angle_site_symmetry_1
_geom_angle_site_symmetry_3
O1 Zn1 O2 96.08(6) 2_745 .
O1 Zn1 N7 103.82(7) 2_745 .
O2 Zn1 N7 99.75(7) . .
O1 Zn1 O7 111.51(7) 2_745 3_756
O2 Zn1 O7 139.83(7) . 3_756
N7 Zn1 O7 101.18(7) . 3_756
O1 Zn1 O8 105.92(8) 2_745 3_756
O2 Zn1 O8 85.86(7) . 3_756
N7 Zn1 O8 148.95(8) . 3_756
O7 Zn1 O8 59.38(8) 3_756 3_756
O1 Zn1 C17 112.59(7) 2_745 3_756
O2 Zn1 C17 112.73(8) . 3_756
N7 Zn1 C17 126.99(8) . 3_756
O7 Zn1 C17 30.09(9) 3_756 3_756
O8 Zn1 C17 29.32(8) 3_756 3_756
O5 Zn2 N1 123.57(7) . .
O5 Zn2 O3 110.36(7) . .
N1 Zn2 O3 112.68(7) . .
O5 Zn2 N6 110.98(7) . 2_645
N1 Zn2 N6 101.42(7) . 2_645
O3 Zn2 N6 93.03(7) . 2_645
O5 Zn2 C8 99.23(7) . .
N1 Zn2 C8 101.34(7) . .
O3 Zn2 C8 28.68(7) . .
N6 Zn2 C8 121.59(7) 2_645 .
C7 O1 Zn1 149.70(14) . 2_755
C7 O2 Zn1 109.32(12) . .
C8 O3 Zn2 100.90(13) . .
C16 O5 Zn2 115.31(14) . .
C17 O7 Zn1 95.17(18) . 3_756
C17 O8 Zn1 85.02(17) . 3_756
C20 N1 C19 103.05(18) . .
C20 N1 Zn2 132.55(15) . .
C19 N1 Zn2 123.52(15) . .
C20 N2 N3 110.02(18) . .
C20 N2 C21 131.3(2) . .
N3 N2 C21 118.61(19) . .
C19 N3 N2 102.89(18) . .
C25 N4 N5 110.07(18) . .
C25 N4 C24 128.66(19) . .
N5 N4 C24 121.26(18) . .
C26 N5 N4 102.50(18) . .
C25 N6 C26 103.29(18) . .
C25 N6 Zn2 126.22(14) . 2_655
C26 N6 Zn2 130.14(15) . 2_655
C27 N7 C28 103.39(19) . .
C27 N7 Zn1 126.83(15) . .
C28 N7 Zn1 129.53(15) . .
C27 N8 N9 109.54(19) . .
C27 N8 C29 129.4(2) . .
N9 N8 C29 121.0(2) . .
C28 N9 N8 103.1(2) . .
C6 C1 C2 119.67(18) . .
C6 C1 C7 120.49(18) . .
C2 C1 C7 119.82(18) . .
C3 C2 C1 119.44(19) . .
C3 C2 H2 120.3 . .
C1 C2 H2 120.3 . .
C2 C3 C4 119.70(18) . .
C2 C3 C8 121.23(19) . .
C4 C3 C8 119.07(18) . .
C5 C4 C3 121.69(19) . .
C5 C4 H4 119.2 . .
C3 C4 H4 119.2 . .
C4 C5 C6 117.77(19) . .
C4 C5 C9 121.94(19) . .
C6 C5 C9 120.29(19) . .
C1 C6 C5 121.62(19) . .
C1 C6 H6 119.2 . .
C5 C6 H6 119.2 . .
O2 C7 O1 121.56(18) . .
O2 C7 C1 117.57(17) . .
O1 C7 C1 120.85(18) . .
O4 C8 O3 122.3(2) . .
O4 C8 C3 119.2(2) . .
O3 C8 C3 118.46(19) . .
O4 C8 Zn2 72.03(13) . .
O3 C8 Zn2 50.42(10) . .
C3 C8 Zn2 167.98(17) . .
C5 C9 H9A 109.5 . .
C5 C9 H9B 109.5 . .
H9A C9 H9B 109.5 . .
C5 C9 H9C 109.5 . .
H9A C9 H9C 109.5 . .
H9B C9 H9C 109.5 . .
C11 C10 C15 119.28(19) . .
C11 C10 C16 120.62(19) . .
C15 C10 C16 119.95(18) . .
C10 C11 C12 120.3(2) . .
C10 C11 H11 119.8 . .
C12 C11 H11 119.8 . .
C13 C12 C11 119.4(2) . .
C13 C12 C17 121.4(2) . .
C11 C12 C17 119.0(2) . .
C14 C13 C12 121.2(2) . .
C14 C13 H13 119.4 . .
C12 C13 H13 119.4 . .
C13 C14 C15 118.3(2) . .
C13 C14 C18 121.1(2) . .
C15 C14 C18 120.5(2) . .
C10 C15 C14 121.5(2) . .
C10 C15 H15 119.3 . .
C14 C15 H15 119.3 . .
O6 C16 O5 124.7(2) . .
O6 C16 C10 120.64(19) . .
O5 C16 C10 114.61(18) . .
O8 C17 O7 120.3(2) . .
O8 C17 C12 120.2(2) . .
O7 C17 C12 119.4(3) . .
O8 C17 Zn1 65.66(15) . 3_756
O7 C17 Zn1 54.74(13) . 3_756
C12 C17 Zn1 174.1(2) . 3_756
C14 C18 H18A 109.5 . .
C14 C18 H18B 109.5 . .
H18A C18 H18B 109.5 . .
C14 C18 H18C 109.5 . .
H18A C18 H18C 109.5 . .
H18B C18 H18C 109.5 . .
N3 C19 N1 114.3(2) . .
N3 C19 H19 122.8 . .
N1 C19 H19 122.8 . .
N2 C20 N1 109.71(19) . .
N2 C20 H20 125.1 . .
N1 C20 H20 125.1 . .
N2 C21 C22 115.23(19) . .
N2 C21 H21A 108.5 . .
C22 C21 H21A 108.5 . .
N2 C21 H21B 108.5 . .
C22 C21 H21B 108.5 . .
H21A C21 H21B 107.5 . .
C21 C22 C23 118.4(2) . .
C21 C22 H22A 107.7 . .
C23 C22 H22A 107.7 . .
C21 C22 H22B 107.7 . .
C23 C22 H22B 107.7 . .
H22A C22 H22B 107.1 . .
C22 C23 C24 109.69(18) . .
C22 C23 H23A 109.7 . .
C24 C23 H23A 109.7 . .
C22 C23 H23B 109.7 . .
C24 C23 H23B 109.7 . .
H23A C23 H23B 108.2 . .
N4 C24 C23 114.07(18) . .
N4 C24 H24A 108.7 . .
C23 C24 H24A 108.7 . .
N4 C24 H24B 108.7 . .
C23 C24 H24B 108.7 . .
H24A C24 H24B 107.6 . .
N4 C25 N6 109.90(19) . .
N4 C25 H25 125.1 . .
N6 C25 H25 125.1 . .
N5 C26 N6 114.2(2) . .
N5 C26 H26 122.9 . .
N6 C26 H26 122.9 . .
N8 C27 N7 110.0(2) . .
N8 C27 H27 125.0 . .
N7 C27 H27 125.0 . .
N9 C28 N7 114.0(2) . .
N9 C28 H28 123.0 . .
N7 C28 H28 123.0 . .
N8 C29 C30 111.6(2) . .
N8 C29 H29A 109.3 . .
C30 C29 H29A 109.3 . .
N8 C29 H29B 109.3 . .
C30 C29 H29B 109.3 . .
H29A C29 H29B 108.0 . .
C30 C30 C29 114.0(3) 3_765 .
C30 C30 H30A 108.8 3_765 .
C29 C30 H30A 108.8 . .
C30 C30 H30B 108.8 3_765 .
C29 C30 H30B 108.8 . .
H30A C30 H30B 107.6 . .

loop_
_geom_bond_atom_site_label_1
_geom_bond_atom_site_label_2
_geom_bond_distance
_geom_bond_site_symmetry_2
Zn1 O1 1.9884(15) 2_745
Zn1 O2 2.0067(14) .
Zn1 N7 2.0307(18) .
Zn1 O7 2.058(2) 3_756
Zn1 O8 2.295(2) 3_756
Zn1 C17 2.510(3) 3_756
Zn2 O5 1.9349(15) .
Zn2 N1 2.0167(18) .
Zn2 O3 2.0398(15) .
Zn2 N6 2.0654(18) 2_645
Zn2 C8 2.599(2) .
O1 C7 1.258(2) .
O1 Zn1 1.9884(15) 2_755
O2 C7 1.257(2) .
O3 C8 1.270(3) .
O4 C8 1.238(3) .
O5 C16 1.280(3) .
O6 C16 1.229(3) .
O7 C17 1.263(3) .
O7 Zn1 2.058(2) 3_756
O8 C17 1.234(3) .
O8 Zn1 2.295(2) 3_756
N1 C20 1.330(3) .
N1 C19 1.360(3) .
N2 C20 1.324(3) .
N2 N3 1.362(3) .
N2 C21 1.462(3) .
N3 C19 1.304(3) .
N4 C25 1.323(3) .
N4 N5 1.365(3) .
N4 C24 1.464(3) .
N5 C26 1.314(3) .
N6 C25 1.326(3) .
N6 C26 1.357(3) .
N6 Zn2 2.0654(17) 2_655
N7 C27 1.322(3) .
N7 C28 1.350(3) .
N8 C27 1.319(3) .
N8 N9 1.360(3) .
N8 C29 1.465(3) .
N9 C28 1.303(3) .
C1 C6 1.387(3) .
C1 C2 1.399(3) .
C1 C7 1.496(3) .
C2 C3 1.386(3) .
C2 H2 0.9300 .
C3 C4 1.392(3) .
C3 C8 1.505(3) .
C4 C5 1.389(3) .
C4 H4 0.9300 .
C5 C6 1.389(3) .
C5 C9 1.506(3) .
C6 H6 0.9300 .
C9 H9A 0.9600 .
C9 H9B 0.9600 .
C9 H9C 0.9600 .
C10 C11 1.386(3) .
C10 C15 1.387(3) .
C10 C16 1.512(3) .
C11 C12 1.395(3) .
C11 H11 0.9300 .
C12 C13 1.390(3) .
C12 C17 1.502(3) .
C13 C14 1.387(3) .
C13 H13 0.9300 .
C14 C15 1.395(3) .
C14 C18 1.515(3) .
C15 H15 0.9300 .
C17 Zn1 2.510(3) 3_756
C18 H18A 0.9600 .
C18 H18B 0.9600 .
C18 H18C 0.9600 .
C19 H19 0.9300 .
C20 H20 0.9300 .
C21 C22 1.502(3) .
C21 H21A 0.9700 .
C21 H21B 0.9700 .
C22 C23 1.514(3) .
C22 H22A 0.9700 .
C22 H22B 0.9700 .
C23 C24 1.515(3) .
C23 H23A 0.9700 .
C23 H23B 0.9700 .
C24 H24A 0.9700 .
C24 H24B 0.9700 .
C25 H25 0.9300 .
C26 H26 0.9300 .
C27 H27 0.9300 .
C28 H28 0.9300 .
C29 C30 1.524(4) .
C29 H29A 0.9700 .
C29 H29B 0.9700 .
C30 C30 1.506(5) 3_765
C30 H30A 0.9700 .
C30 H30B 0.9700 .

loop_
_geom_torsion_atom_site_label_1
_geom_torsion_atom_site_label_2
_geom_torsion_atom_site_label_3
_geom_torsion_atom_site_label_4
_geom_torsion
_geom_torsion_site_symmetry_1
_geom_torsion_site_symmetry_4
O1 Zn1 O2 C7 175.15(13) 2_745 .
N7 Zn1 O2 C7 -79.66(14) . .
O7 Zn1 O2 C7 40.89(17) 3_756 .
O8 Zn1 O2 C7 69.55(14) 3_756 .
C17 Zn1 O2 C7 57.54(15) 3_756 .
O5 Zn2 O3 C8 -71.23(15) . .
N1 Zn2 O3 C8 71.35(15) . .
N6 Zn2 O3 C8 175.06(14) 2_645 .
N1 Zn2 O5 C16 45.74(18) . .
O3 Zn2 O5 C16 -176.55(14) . .
N6 Zn2 O5 C16 -74.86(16) 2_645 .
C8 Zn2 O5 C16 156.04(15) . .
O5 Zn2 N1 C20 -75.7(2) . .
O3 Zn2 N1 C20 147.41(19) . .
N6 Zn2 N1 C20 49.2(2) 2_645 .
C8 Zn2 N1 C20 175.04(19) . .
O5 Zn2 N1 C19 116.94(17) . .
O3 Zn2 N1 C19 -19.92(19) . .
N6 Zn2 N1 C19 -118.14(17) 2_645 .
C8 Zn2 N1 C19 7.71(18) . .
C20 N2 N3 C19 0.3(2) . .
C21 N2 N3 C19 176.90(19) . .
C25 N4 N5 C26 0.2(2) . .
C24 N4 N5 C26 179.1(2) . .
O1 Zn1 N7 C27 -154.80(18) 2_745 .
O2 Zn1 N7 C27 106.41(18) . .
O7 Zn1 N7 C27 -39.11(19) 3_756 .
O8 Zn1 N7 C27 8.2(3) 3_756 .
C17 Zn1 N7 C27 -21.9(2) 3_756 .
O1 Zn1 N7 C28 31.9(2) 2_745 .
O2 Zn1 N7 C28 -66.9(2) . .
O7 Zn1 N7 C28 147.6(2) 3_756 .
O8 Zn1 N7 C28 -165.1(2) 3_756 .
C17 Zn1 N7 C28 164.8(2) 3_756 .
C27 N8 N9 C28 0.0(3) . .
C29 N8 N9 C28 176.8(2) . .
C6 C1 C2 C3 3.4(3) . .
C7 C1 C2 C3 -178.22(18) . .
C1 C2 C3 C4 -2.8(3) . .
C1 C2 C3 C8 178.05(18) . .
C2 C3 C4 C5 -0.3(3) . .
C8 C3 C4 C5 178.93(19) . .
C3 C4 C5 C6 2.7(3) . .
C3 C4 C5 C9 -177.7(2) . .
C2 C1 C6 C5 -0.9(3) . .
C7 C1 C6 C5 -179.34(19) . .
C4 C5 C6 C1 -2.0(3) . .
C9 C5 C6 C1 178.3(2) . .
Zn1 O2 C7 O1 11.9(2) . .
Zn1 O2 C7 C1 -166.69(14) . .
Zn1 O1 C7 O2 164.5(2) 2_755 .
Zn1 O1 C7 C1 -17.0(4) 2_755 .
C6 C1 C7 O2 157.70(19) . .
C2 C1 C7 O2 -20.7(3) . .
C6 C1 C7 O1 -20.9(3) . .
C2 C1 C7 O1 160.70(19) . .
Zn2 O3 C8 O4 -5.2(3) . .
Zn2 O3 C8 C3 174.47(15) . .
C2 C3 C8 O4 -172.4(2) . .
C4 C3 C8 O4 8.4(3) . .
C2 C3 C8 O3 7.9(3) . .
C4 C3 C8 O3 -171.29(19) . .
C2 C3 C8 Zn2 28.8(8) . .
C4 C3 C8 Zn2 -150.4(6) . .
O5 Zn2 C8 O4 -68.71(14) . .
N1 Zn2 C8 O4 58.44(14) . .
O3 Zn2 C8 O4 175.4(2) . .
N6 Zn2 C8 O4 169.57(12) 2_645 .
O5 Zn2 C8 O3 115.93(14) . .
N1 Zn2 C8 O3 -116.92(14) . .
N6 Zn2 C8 O3 -5.79(17) 2_645 .
O5 Zn2 C8 C3 91.9(7) . .
N1 Zn2 C8 C3 -141.0(7) . .
O3 Zn2 C8 C3 -24.0(6) . .
N6 Zn2 C8 C3 -29.8(7) 2_645 .
C15 C10 C11 C12 0.8(3) . .
C16 C10 C11 C12 176.44(19) . .
C10 C11 C12 C13 1.0(3) . .
C10 C11 C12 C17 -173.5(2) . .
C11 C12 C13 C14 -2.5(3) . .
C17 C12 C13 C14 171.9(2) . .
C12 C13 C14 C15 2.1(3) . .
C12 C13 C14 C18 -175.7(2) . .
C11 C10 C15 C14 -1.2(3) . .
C16 C10 C15 C14 -176.8(2) . .
C13 C14 C15 C10 -0.2(3) . .
C18 C14 C15 C10 177.6(2) . .
Zn2 O5 C16 O6 9.5(3) . .
Zn2 O5 C16 C10 -168.97(14) . .
C11 C10 C16 O6 169.7(2) . .
C15 C10 C16 O6 -14.7(3) . .
C11 C10 C16 O5 -11.8(3) . .
C15 C10 C16 O5 163.8(2) . .
Zn1 O8 C17 O7 3.2(2) 3_756 .
Zn1 O8 C17 C12 -179.2(2) 3_756 .
Zn1 O7 C17 O8 -3.6(3) 3_756 .
Zn1 O7 C17 C12 178.83(18) 3_756 .
C13 C12 C17 O8 -176.8(2) . .
C11 C12 C17 O8 -2.4(3) . .
C13 C12 C17 O7 0.7(3) . .
C11 C12 C17 O7 175.1(2) . .
C13 C12 C17 Zn1 10.1(18) . 3_756
C11 C12 C17 Zn1 -175.6(15) . 3_756
N2 N3 C19 N1 -0.1(3) . .
C20 N1 C19 N3 -0.1(3) . .
Zn2 N1 C19 N3 170.35(16) . .
N3 N2 C20 N1 -0.4(2) . .
C21 N2 C20 N1 -176.4(2) . .
C19 N1 C20 N2 0.3(2) . .
Zn2 N1 C20 N2 -168.89(14) . .
C20 N2 C21 C22 -100.9(3) . .
N3 N2 C21 C22 83.3(3) . .
N2 C21 C22 C23 -39.9(3) . .
C21 C22 C23 C24 -168.4(2) . .
C25 N4 C24 C23 -100.9(3) . .
N5 N4 C24 C23 80.4(3) . .
C22 C23 C24 N4 -176.3(2) . .
N5 N4 C25 N6 -0.8(2) . .
C24 N4 C25 N6 -179.6(2) . .
C26 N6 C25 N4 1.0(2) . .
Zn2 N6 C25 N4 -172.67(14) 2_655 .
N4 N5 C26 N6 0.5(3) . .
C25 N6 C26 N5 -1.0(3) . .
Zn2 N6 C26 N5 172.36(16) 2_655 .
N9 N8 C27 N7 0.1(3) . .
C29 N8 C27 N7 -176.4(2) . .
C28 N7 C27 N8 -0.2(3) . .
Zn1 N7 C27 N8 -174.87(14) . .
N8 N9 C28 N7 -0.1(3) . .
C27 N7 C28 N9 0.2(3) . .
Zn1 N7 C28 N9 174.67(17) . .
C27 N8 C29 C30 91.8(3) . .
N9 N8 C29 C30 -84.3(3) . .
N8 C29 C30 C30 -70.7(4) . 3_765
